data_1565300
loop_
_publ_author_name
'Singh, Yogendra'
'Patel, R.N.'
'Patel, S.K.'
'Jadeja, R.N.'
'Patel, A.K.'
'Patel, N.'
'Roy, H.'
'Bhagriya, P.'
'Singh, Rita'
'Butcher, R.J.'
'Jasinski, Jerry P.'
'Herrero, S.'
'Cortijo, M.'

_publ_section_title
;
 Supramolecular assemblies of new pseudohalide end-to-end bridged
 copper(II) complex and molecular structural variety of penta and
 hexa-coordinted metal(II) complexes with hydrazido-based ligand
;
_journal_name_full 'Inorganica Chimica Acta'
_journal_page_first 119371
_journal_paper_doi 10.1016/j.ica.2019.119371
_journal_volume 503
_journal_year 2020
_chemical_formula_moiety 'C14 H15 N4 Ni O5, N O3'
_chemical_formula_sum 'C14 H15 N5 Ni O8'
_chemical_formula_weight 440.00
_space_group_crystal_system triclinic
_space_group_IT_number 2
_space_group_name_Hall '-P 1'
_space_group_name_H-M_alt 'P -1'
_symmetry_Int_Tables_number 2
_cell_angle_alpha 82.246(6)
_cell_angle_beta 76.509(6)
_cell_angle_gamma 81.090(5)
_cell_formula_units_Z 2
_cell_length_a 7.2740(5)
_cell_length_b 8.5854(5)
_cell_length_c 14.5486(11)
_cell_volume 868.20(11)
_computing_molecular_graphics 'Olex2 (Dolomanov et al., 2009)'
_computing_publication_material 'Olex2 (Dolomanov et al., 2009)'
_computing_structure_refinement 'olex2.refine (Bourhis et al., 2015)'
_diffrn_ambient_temperature 173.15
_diffrn_measured_fraction_theta_full 0.9959
_diffrn_measured_fraction_theta_max 0.9760
_diffrn_radiation_type 'Cu K\a'
_diffrn_radiation_wavelength 1.54184
_diffrn_reflns_av_R_equivalents 0.0183
_diffrn_reflns_av_unetI/netI 0.0256
_diffrn_reflns_limit_h_max 8
_diffrn_reflns_limit_h_min -6
_diffrn_reflns_limit_k_max 10
_diffrn_reflns_limit_k_min -10
_diffrn_reflns_limit_l_max 17
_diffrn_reflns_limit_l_min -17
_diffrn_reflns_number 5727
_diffrn_reflns_theta_full 67.5000
_diffrn_reflns_theta_max 71.50
_diffrn_reflns_theta_min 5.24
_exptl_absorpt_coefficient_mu 2.148
_exptl_crystal_density_diffrn 1.6829
_exptl_crystal_F_000 447.6409
_refine_diff_density_max 2.4519
_refine_diff_density_min -1.5559
_refine_diff_density_rms 0.1330
_refine_ls_d_res_high 0.8129
_refine_ls_d_res_low 8.4368
_refine_ls_extinction_expression Fc^*^=kFc[1+0.001xFc^2^\l^3^/sin(2\q)]^-1/4^
_refine_ls_goodness_of_fit_ref 2.1932
_refine_ls_hydrogen_treatment mixed
_refine_ls_matrix_type full
_refine_ls_number_constraints 26
_refine_ls_number_parameters 137
_refine_ls_number_reflns 3299
_refine_ls_number_restraints 3
_refine_ls_restrained_S_all 2.1921
_refine_ls_R_factor_all 0.0782
_refine_ls_R_factor_gt 0.0746
_refine_ls_shift/su_max 0.7321
_refine_ls_shift/su_mean 0.0438
_refine_ls_structure_factor_coef Fsqd
_refine_ls_weighting_details 'w=1/[\s^2^(Fo^2^)+(0.0437P)^2^+0.7034P] where P=(Fo^2^+2Fc^2^)/3'
_refine_ls_weighting_scheme calc
_refine_ls_wR_factor_gt 0.1859
_refine_ls_wR_factor_ref 0.1881
_reflns_Friedel_coverage 0.0
_reflns_limit_h_max 8
_reflns_limit_h_min -8
_reflns_limit_k_max 10
_reflns_limit_k_min -10
_reflns_limit_l_max 17
_reflns_limit_l_min 0
_reflns_number_gt 3071
_reflns_number_total 3299
_reflns_threshold_expression I>=2u(I)
_cod_data_source_file YS100Comp.1.cif
_cod_data_source_block ys-100
_cod_database_code 1565300
_olex2_refinement_description
;
1. Fixed Uiso
 At 1.2 times of:
  All C(H) groups
 At 1.5 times of:
  All C(H,H,H) groups
2. Restrained distances
 O1W-H1Wa = O1W-H1Wb
 0.82 with sigma of 0.02
 H1Wa-H1Wb
 1.297 with sigma of 0.02
3. Uiso/Uaniso restraints and constraints
Uiso(O21A) = Uiso(O21B)
Uiso(O22A) = Uiso(O22B)
Uiso(O23A) = Uiso(O23B)
4. Same fragment restrains
{O11, O12, O13} sigma for 1-2: 0.02, 1-3: 0.04
as
{O21A, O22A, O23A}
{O11, O12, O13} sigma for 1-2: 0.02, 1-3: 0.04
as
{O21B, O22B, O23B}
5. Others
 Sof(O21B)=Sof(O22B)=Sof(O23B)=1-FVAR(1)
 Sof(O21A)=Sof(O22A)=Sof(O23A)=FVAR(1)
6.a Aromatic/amide H refined with riding coordinates:
 C1(H1), C2(H2), C3(H3a), C4(H4), C8(H8), C9(H9), C10(H10), C11(H11), C12(H12)
6.b Idealised Me refined as rotating group:
 C14(H14a,H14b,H14c)
;
_olex2_submission_special_instructions 'No special instructions were received'

loop_
_space_group_symop_id
_space_group_symop_operation_xyz
1 x,y,z
2 -x,-y,-z

loop_
_atom_site_label
_atom_site_type_symbol
_atom_site_fract_x
_atom_site_fract_y
_atom_site_fract_z
_atom_site_U_iso_or_equiv
_atom_site_adp_type
_atom_site_occupancy
_atom_site_refinement_flags_posn
_atom_site_disorder_group
Ni Ni 0.45188(9) 0.12848(7) 0.21154(4) 0.0126(3) Uiso 1.000000 . .
O1W O 0.6632(5) 0.0156(4) 0.1273(2) 0.0301(7) Uiso 1.000000 D .
H1Wa H 0.663(8) 0.025(8) 0.0709(17) 0.051(19) Uiso 1.000000 D .
H1Wb H 0.776(4) 0.011(10) 0.130(4) 0.09(3) Uiso 1.000000 D .
O1 O 0.3313(4) -0.0626(4) 0.2803(2) 0.0255(7) Uiso 1.000000 . .
N1 N 0.4722(5) 0.3539(4) 0.1566(3) 0.0226(8) Uiso 1.000000 . .
O11 O 0.6615(5) 0.1200(4) 0.3008(2) 0.0334(8) Uiso 1.000000 D .
O12 O 0.4225(6) 0.1812(5) 0.4161(3) 0.0513(10) Uiso 1.000000 D .
O13 O 0.7122(5) 0.1609(4) 0.4351(2) 0.0325(8) Uiso 1.000000 D .
N2 N 0.1999(5) 0.2280(4) 0.2688(2) 0.0199(7) Uiso 1.000000 . .
N3 N 0.0857(5) 0.1254(4) 0.3254(3) 0.0217(7) Uiso 1.000000 . .
H3 H -0.047(9) 0.159(7) 0.357(4) 0.048(18) Uiso 1.000000 . .
N4 N 0.5955(6) 0.1549(5) 0.3853(3) 0.0262(8) Uiso 1.000000 . .
N5 N 1.1236(6) 0.0858(5) 0.0842(3) 0.0277(8) Uiso 1.000000 . .
O21A O 1.0308(17) -0.0009(15) 0.1475(10) 0.0362(12) Uiso 0.336(7) D 1
O22A O 1.0299(17) 0.1812(14) 0.0289(9) 0.0433(13) Uiso 0.336(7) D 1
O23A O 1.300(2) 0.0533(18) 0.0510(11) 0.0271(10) Uiso 0.336(7) D 1
O21B O 1.0405(9) -0.0320(7) 0.1156(5) 0.0362(12) Uiso 0.664(7) D 2
O22B O 1.0376(9) 0.2216(7) 0.0866(4) 0.0433(13) Uiso 0.664(7) D 2
O23B O 1.3049(11) 0.0728(9) 0.0629(5) 0.0271(10) Uiso 0.664(7) D 2
C1 C 0.6240(7) 0.4104(5) 0.0994(3) 0.0262(9) Uiso 1.000000 . .
H1 H 0.7354(7) 0.3392(5) 0.0790(3) 0.0315(11) Uiso 1.000000 R .
C2 C 0.6236(7) 0.5718(6) 0.0688(3) 0.0286(10) Uiso 1.000000 . .
H2 H 0.7327(7) 0.6100(6) 0.0276(3) 0.0343(12) Uiso 1.000000 R .
C3 C 0.4633(7) 0.6740(6) 0.0992(3) 0.0281(10) Uiso 1.000000 . .
H3a H 0.4599(7) 0.7841(6) 0.0786(3) 0.0338(12) Uiso 1.000000 R .
C4 C 0.3051(7) 0.6166(5) 0.1603(3) 0.0262(9) Uiso 1.000000 . .
H4 H 0.1940(7) 0.6866(5) 0.1830(3) 0.0315(11) Uiso 1.000000 R .
C5 C 0.3131(6) 0.4550(5) 0.1872(3) 0.0207(8) Uiso 1.000000 . .
C6 C 0.1555(6) 0.3792(5) 0.2532(3) 0.0200(8) Uiso 1.000000 . .
C7 C -0.0243(6) 0.4704(5) 0.2983(3) 0.0214(8) Uiso 1.000000 . .
C8 C -0.1351(7) 0.5740(6) 0.2440(3) 0.0284(10) Uiso 1.000000 . .
H8 H -0.0971(7) 0.5843(6) 0.1766(3) 0.0341(12) Uiso 1.000000 R .
C9 C -0.3003(7) 0.6616(6) 0.2883(4) 0.0325(10) Uiso 1.000000 . .
H9 H -0.3757(7) 0.7316(6) 0.2512(4) 0.0390(13) Uiso 1.000000 R .
C10 C -0.3565(7) 0.6475(6) 0.3870(4) 0.0327(11) Uiso 1.000000 . .
H10 H -0.4693(7) 0.7086(6) 0.4173(4) 0.0393(13) Uiso 1.000000 R .
C11 C -0.2467(7) 0.5435(6) 0.4411(4) 0.0311(10) Uiso 1.000000 . .
H11 H -0.2852(7) 0.5333(6) 0.5084(4) 0.0373(12) Uiso 1.000000 R .
C12 C -0.0824(6) 0.4553(5) 0.3974(3) 0.0249(9) Uiso 1.000000 . .
H12 H -0.0084(6) 0.3841(5) 0.4348(3) 0.0299(11) Uiso 1.000000 R .
C13 C 0.1664(6) -0.0268(5) 0.3261(3) 0.0218(9) Uiso 1.000000 . .
C14 C 0.0516(7) -0.1477(6) 0.3851(3) 0.0308(10) Uiso 1.000000 . .
H14a H 0.1279(19) -0.216(3) 0.426(2) 0.0462(15) Uiso 1.000000 GR .
H14b H -0.063(3) -0.0948(6) 0.425(2) 0.0462(15) Uiso 1.000000 GR .
H14c H 0.014(5) -0.212(3) 0.3436(3) 0.0462(15) Uiso 1.000000 GR .

loop_
_geom_angle_atom_site_label_1
_geom_angle_atom_site_label_2
_geom_angle_atom_site_label_3
_geom_angle
_geom_angle_site_symmetry_1
_geom_angle_site_symmetry_3
O1 Ni O1W 97.24(14) . .
N1 Ni O1W 101.45(15) . .
N1 Ni O1 158.92(14) . .
O11 Ni O1W 84.00(14) . .
O11 Ni O1 96.50(13) . .
O11 Ni N1 95.08(14) . .
N2 Ni O1W 162.96(15) . .
N2 Ni O1 79.39(14) . .
N2 Ni N1 79.90(15) . .
N2 Ni O11 112.91(14) . .
H1Wa O1W Ni 118(4) . .
H1Wb O1W Ni 124(5) . .
H1Wb O1W H1Wa 105(3) . .
C13 O1 Ni 112.4(3) . .
C1 N1 Ni 126.9(3) . .
C5 N1 Ni 113.4(3) . .
C5 N1 C1 119.6(4) . .
N4 O11 Ni 116.5(3) . .
N3 N2 Ni 114.0(3) . .
C6 N2 Ni 120.0(3) . .
C6 N2 N3 126.0(4) . .
H3 N3 N2 123(4) . .
C13 N3 N2 113.3(4) . .
C13 N3 H3 124(4) . .
O12 N4 O11 120.5(4) . .
O13 N4 O11 117.6(4) . .
O13 N4 O12 121.9(4) . .
O22A N5 O21A 117.1(8) . .
O23A N5 O21A 123.2(9) . .
O23A N5 O22A 115.6(9) . .
O22B N5 O21B 121.6(5) . .
O23B N5 O21B 120.6(5) . .
O23B N5 O22B 116.8(5) . .
H1 C1 N1 119.2(3) . .
C2 C1 N1 121.7(4) . .
C2 C1 H1 119.2(3) . .
H2 C2 C1 120.6(3) . .
C3 C2 C1 118.9(4) . .
C3 C2 H2 120.6(3) . .
H3a C3 C2 120.0(3) . .
C4 C3 C2 119.9(4) . .
C4 C3 H3a 120.0(3) . .
H4 C4 C3 120.7(3) . .
C5 C4 C3 118.6(4) . .
C5 C4 H4 120.7(3) . .
C4 C5 N1 121.3(4) . .
C6 C5 N1 114.8(4) . .
C6 C5 C4 123.8(4) . .
C5 C6 N2 111.9(4) . .
C7 C6 N2 125.2(4) . .
C7 C6 C5 122.8(4) . .
C8 C7 C6 121.2(4) . .
C12 C7 C6 119.3(4) . .
C12 C7 C8 119.5(4) . .
H8 C8 C7 120.0(3) . .
C9 C8 C7 120.0(4) . .
C9 C8 H8 120.0(3) . .
H9 C9 C8 119.8(3) . .
C10 C9 C8 120.4(5) . .
C10 C9 H9 119.8(3) . .
H10 C10 C9 120.2(3) . .
C11 C10 C9 119.7(5) . .
C11 C10 H10 120.2(3) . .
H11 C11 C10 119.8(3) . .
C12 C11 C10 120.4(5) . .
C12 C11 H11 119.8(3) . .
C11 C12 C7 120.1(4) . .
H12 C12 C7 119.9(3) . .
H12 C12 C11 119.9(3) . .
N3 C13 O1 120.8(4) . .
C14 C13 O1 122.1(4) . .
C14 C13 N3 117.2(4) . .
H14a C14 C13 109.5 . .
H14b C14 C13 109.5 . .
H14b C14 H14a 109.5 . .
H14c C14 C13 109.5 . .
H14c C14 H14a 109.5 . .
H14c C14 H14b 109.5 . .

loop_
_geom_bond_atom_site_label_1
_geom_bond_atom_site_label_2
_geom_bond_distance
_geom_bond_site_symmetry_2
Ni O1W 1.945(4) .
Ni O1 2.013(3) .
Ni N1 2.006(4) .
Ni O11 2.209(3) .
Ni N2 1.944(4) .
O1W H1Wa 0.814(18) .
O1W H1Wb 0.826(18) .
O1 C13 1.243(5) .
N1 C1 1.332(6) .
N1 C5 1.358(6) .
O11 N4 1.270(5) .
O12 N4 1.229(6) .
O13 N4 1.249(5) .
N2 N3 1.362(5) .
N2 C6 1.290(5) .
N3 H3 0.99(6) .
N3 C13 1.347(5) .
N5 O21A 1.240(12) .
N5 O22A 1.299(12) .
N5 O23A 1.260(16) .
N5 O21B 1.237(7) .
N5 O22B 1.236(7) .
N5 O23B 1.273(9) .
C1 H1 0.9500 .
C1 C2 1.397(6) .
C2 H2 0.9500 .
C2 C3 1.368(7) .
C3 H3a 0.9500 .
C3 C4 1.392(7) .
C4 H4 0.9500 .
C4 C5 1.385(6) .
C5 C6 1.486(6) .
C6 C7 1.475(6) .
C7 C8 1.397(6) .
C7 C12 1.399(6) .
C8 H8 0.9500 .
C8 C9 1.384(7) .
C9 H9 0.9500 .
C9 C10 1.392(7) .
C10 H10 0.9500 .
C10 C11 1.392(7) .
C11 H11 0.9500 .
C11 C12 1.379(7) .
C12 H12 0.9500 .
C13 C14 1.485(6) .
C14 H14a 0.9800 .
C14 H14b 0.9800 .
C14 H14c 0.9800 .

loop_
_geom_hbond_atom_site_label_D
_geom_hbond_atom_site_label_H
_geom_hbond_atom_site_label_A
_geom_hbond_distance_DH
_geom_hbond_distance_HA
_geom_hbond_distance_DA
_geom_hbond_angle_DHA
_geom_hbond_site_symmetry_A
O1W H1Wa O23A 0.814(18) 1.93(4) 2.681(15) 154(6) 2_755
O1W H1Wb O21A 0.826(18) 1.91(2) 2.737(12) 175(6) .
O1W H1Wb O21B 0.826(18) 1.87(3) 2.680(7) 167(8) .
N3 H3 O13 0.99(6) 1.85(6) 2.806(5) 163(5) 1_455

loop_
_restr_distance_atom_site_label_1
_restr_distance_atom_site_label_2
_restr_distance_site_symmetry_2
_restr_distance_target
_restr_distance_target_weight_param
_restr_distance_diff
O1W H1Wa 1 0.8200 0.0200 0.0058
O1W H1Wb 1 0.8200 0.0200 -0.0061
H1Wa H1Wb 1 1.2970 0.0200 -0.0074
